data_2212878
loop_
_publ_author_name
'Ren, Zhi-Gang'
'Lang, Jian-Ping'
'Ng, Seik Weng'

_publ_section_title
;Dianiline-1\k<i>N</i>,2\k<i>N</i>-bis[3,4(\h^5^)-pentamethylcyclopentadienyl]tetra-\m~3~-sulfido-<i>tetrahedro</i>-dicopper(I)dimolybdenum(V)
 bis(perchlorate) aniline hemisolvate
;
_journal_coeditor_code GK2061
_journal_issue 4
_journal_name_full 'Acta Crystallographica Section E'
_journal_page_first m1020
_journal_page_last m1022
_journal_paper_doi 10.1107/S1600536807010847
_journal_volume 63
_journal_year 2007
_chemical_formula_moiety 'C32 H44 Cu2 Mo2 N2 S4 2+ , 2Cl O4 - , 0.5C6 H7 N'
_chemical_formula_sum 'C35 H47.5 Cl2 Cu2 Mo2 N2.5 O8 S4'
_chemical_formula_weight 1149.35
_chemical_name_systematic
;
Dianiline-1\kN,2\kN-bis[3,4-(\h^5^)-pentamethylcyclopentadienyl]tetra-\m~3~-
sulfido-tetrahedro-dicopper(I)dimolybdenum(V) bis(perchlorate) aniline
hemisolvate
;
_space_group_IT_number 14
_symmetry_cell_setting monoclinic
_symmetry_space_group_name_Hall '-P 2yn'
_symmetry_space_group_name_H-M 'P 1 21/n 1'
_atom_sites_solution_hydrogens geom
_atom_sites_solution_primary direct
_atom_sites_solution_secondary difmap
_audit_creation_method SHELXL97
_cell_angle_alpha 90.00
_cell_angle_beta 102.55(3)
_cell_angle_gamma 90.00
_cell_formula_units_Z 4
_cell_length_a 11.680(2)
_cell_length_b 18.303(4)
_cell_length_c 20.716(4)
_cell_measurement_reflns_used 14605
_cell_measurement_temperature 193(2)
_cell_measurement_theta_max 25.4
_cell_measurement_theta_min 3.2
_cell_volume 4322.8(15)
_computing_cell_refinement CrystalClear
_computing_data_collection 'CrystalClear (Rigaku, 2001)'
_computing_data_reduction 'CrystalStructure (Rigaku/MSC, 2004)'
_computing_molecular_graphics 'ORTEPII (Johnson, 1976)'
_computing_publication_material SHELXL97
_computing_structure_refinement 'SHELXL97 (Sheldrick, 1997)'
_computing_structure_solution 'SHELXS97 (Sheldrick, 1997)'
_diffrn_ambient_temperature 193(2)
_diffrn_measured_fraction_theta_full 1.00
_diffrn_measured_fraction_theta_max 1.00
_diffrn_measurement_device_type 'Rigaku Mercury CCD area-detector'
_diffrn_measurement_method \w
_diffrn_radiation_monochromator graphite
_diffrn_radiation_source 'fine-focus sealed tube'
_diffrn_radiation_type MoK\a
_diffrn_radiation_wavelength 0.71073
_diffrn_reflns_av_R_equivalents 0.041
_diffrn_reflns_av_sigmaI/netI 0.032
_diffrn_reflns_limit_h_max 14
_diffrn_reflns_limit_h_min -14
_diffrn_reflns_limit_k_max 22
_diffrn_reflns_limit_k_min -20
_diffrn_reflns_limit_l_max 24
_diffrn_reflns_limit_l_min -24
_diffrn_reflns_number 41698
_diffrn_reflns_theta_full 25.4
_diffrn_reflns_theta_max 25.4
_diffrn_reflns_theta_min 3.2
_diffrn_standards_decay_% 0
_diffrn_standards_interval_count 0
_diffrn_standards_interval_time 0
_diffrn_standards_number 0
_exptl_absorpt_coefficient_mu 1.905
_exptl_absorpt_correction_T_max 0.776
_exptl_absorpt_correction_T_min 0.500
_exptl_absorpt_correction_type multi-scan
_exptl_absorpt_process_details '(Jacobson, 1998)'
_exptl_crystal_colour 'dark brown'
_exptl_crystal_density_diffrn 1.766
_exptl_crystal_density_method 'not measured'
_exptl_crystal_description block
_exptl_crystal_F_000 2316
_exptl_crystal_size_max 0.40
_exptl_crystal_size_mid 0.30
_exptl_crystal_size_min 0.14
_refine_diff_density_max 0.70
_refine_diff_density_min -0.62
_refine_ls_extinction_method none
_refine_ls_goodness_of_fit_ref 1.11
_refine_ls_hydrogen_treatment constr
_refine_ls_matrix_type full
_refine_ls_number_parameters 530
_refine_ls_number_reflns 7879
_refine_ls_number_restraints 36
_refine_ls_restrained_S_all 1.11
_refine_ls_R_factor_all 0.044
_refine_ls_R_factor_gt 0.037
_refine_ls_shift/su_max 0.001
_refine_ls_shift/su_mean 0.000
_refine_ls_structure_factor_coef Fsqd
_refine_ls_weighting_details 'calc w = 1/[\s^2^(Fo^2^)+(0.0364P)^2^+6.7353P] where P=(Fo^2^+2Fc^2^)/3'
_refine_ls_weighting_scheme calc
_refine_ls_wR_factor_gt 0.082
_refine_ls_wR_factor_ref 0.086
_reflns_number_gt 7172
_reflns_number_total 7879
_reflns_threshold_expression I>\2(I)
_cod_data_source_file gk2061.cif
_cod_data_source_block I
_cod_original_cell_volume 4322.9(15)
_cod_original_sg_symbol_H-M 'P 21/n'
_cod_original_formula_sum 'C35 H47.50 Cl2 Cu2 Mo2 N2.50 O8 S4'
_cod_database_code 2212878
_cod_database_fobs_code 2212878

loop_
_symmetry_equiv_pos_as_xyz
'x, y, z'
'-x+1/2, y+1/2, -z+1/2'
'-x, -y, -z'
'x-1/2, -y-1/2, z-1/2'

loop_
_atom_site_type_symbol
_atom_site_label
_atom_site_fract_x
_atom_site_fract_y
_atom_site_fract_z
_atom_site_U_iso_or_equiv
_atom_site_adp_type
_atom_site_calc_flag
_atom_site_refinement_flags
_atom_site_occupancy
_atom_site_disorder_assembly
_atom_site_disorder_group
Mo Mo1 0.37721(3) 0.329067(16) 0.211493(15) 0.01882(9) Uani d . 1 . .
Mo Mo2 0.34984(3) 0.286720(16) 0.340778(15) 0.01936(9) Uani d . 1 . .
Cu Cu1 0.34368(4) 0.18552(2) 0.24414(2) 0.02766(12) Uani d . 1 . .
Cu Cu2 0.16106(4) 0.29941(3) 0.23407(2) 0.02619(12) Uani d . 1 . .
Cl Cl1 0.44420(10) 0.00472(6) 0.63187(5) 0.0401(3) Uani d . 1 . .
Cl Cl2 -0.01835(9) 0.12330(6) 0.12565(5) 0.0349(2) Uani d . 1 . .
S S1 0.50108(8) 0.25499(5) 0.28845(5) 0.0239(2) Uani d . 1 . .
S S2 0.27814(8) 0.39148(5) 0.28113(4) 0.0223(2) Uani d . 1 . .
S S3 0.24508(8) 0.25508(5) 0.15012(4) 0.0238(2) Uani d . 1 . .
S S4 0.21194(8) 0.20107(5) 0.31273(5) 0.0250(2) Uani d . 1 . .
O O1 0.5537(3) 0.0158(2) 0.67792(18) 0.0614(10) Uani d . 1 . .
O O2 0.3695(4) 0.0626(3) 0.6381(3) 0.107(2) Uani d . 1 . .
O O3 0.3984(5) -0.0628(3) 0.6452(3) 0.118(2) Uani d . 1 . .
O O4 0.4581(5) 0.0025(3) 0.56645(19) 0.0987(16) Uani d . 1 . .
O O5 0.0918(3) 0.0903(2) 0.1267(3) 0.0896(15) Uani d . 1 . .
O O6 -0.0278(4) 0.1347(2) 0.19213(17) 0.0695(11) Uani d . 1 . .
O O7 -0.0272(4) 0.1926(2) 0.09401(19) 0.0754(13) Uani d . 1 . .
O O8 -0.1098(3) 0.07640(19) 0.09375(18) 0.0582(9) Uani d . 1 . .
N N1 0.3614(3) 0.08599(17) 0.21056(16) 0.0290(7) Uani d . 1 . .
H H1A 0.3893 0.0577 0.2433 0.035 Uiso calc R 1 . .
H H1B 0.2936 0.0695 0.1914 0.035 Uiso calc R 1 . .
N N2 -0.0120(3) 0.30676(18) 0.21509(15) 0.0271(7) Uani d . 1 . .
H H2A -0.0336 0.3451 0.1916 0.033 Uiso calc R 1 . .
H H2B -0.0419 0.2693 0.1925 0.033 Uiso calc R 1 . .
C C1 0.5229(3) 0.4139(2) 0.20267(19) 0.0271(8) Uani d . 1 . .
C C2 0.4131(3) 0.4460(2) 0.17263(18) 0.0244(8) Uani d . 1 . .
C C3 0.3629(3) 0.4041(2) 0.11579(18) 0.0240(8) Uani d . 1 . .
C C4 0.4415(3) 0.3462(2) 0.11000(18) 0.0228(8) Uani d . 1 . .
C C5 0.5401(3) 0.3518(2) 0.16431(19) 0.0266(8) Uani d . 1 . .
C C6 0.6103(4) 0.4441(3) 0.2605(2) 0.0443(12) Uani d . 1 . .
H H6A 0.6719 0.4703 0.2445 0.067 Uiso calc R 1 . .
H H6B 0.6454 0.4039 0.2894 0.067 Uiso calc R 1 . .
H H6C 0.5708 0.4777 0.2853 0.067 Uiso calc R 1 . .
C C7 0.3646(4) 0.5168(2) 0.1914(2) 0.0358(10) Uani d . 1 . .
H H7A 0.3904 0.5244 0.2391 0.054 Uiso calc R 1 . .
H H7B 0.2787 0.5153 0.1794 0.054 Uiso calc R 1 . .
H H7C 0.3929 0.5571 0.1678 0.054 Uiso calc R 1 . .
C C8 0.2498(4) 0.4209(2) 0.0677(2) 0.0351(10) Uani d . 1 . .
H H8A 0.2014 0.4527 0.0889 0.053 Uiso calc R 1 . .
H H8B 0.2074 0.3753 0.0539 0.053 Uiso calc R 1 . .
H H8C 0.2667 0.4456 0.0288 0.053 Uiso calc R 1 . .
C C9 0.4278(4) 0.2927(2) 0.0543(2) 0.0373(10) Uani d . 1 . .
H H9A 0.4650 0.2464 0.0708 0.056 Uiso calc R 1 . .
H H9B 0.4653 0.3121 0.0200 0.056 Uiso calc R 1 . .
H H9C 0.3442 0.2846 0.0357 0.056 Uiso calc R 1 . .
C C10 0.6495(4) 0.3071(3) 0.1734(2) 0.0430(11) Uani d . 1 . .
H H10A 0.7055 0.3313 0.1514 0.064 Uiso calc R 1 . .
H H10B 0.6305 0.2586 0.1541 0.064 Uiso calc R 1 . .
H H10C 0.6842 0.3022 0.2207 0.064 Uiso calc R 1 . .
C C11 0.4874(3) 0.2698(2) 0.44081(18) 0.0283(9) Uani d . 1 . .
C C12 0.3834(3) 0.2348(2) 0.45001(17) 0.0274(9) Uani d . 1 . .
C C13 0.2957(3) 0.2892(2) 0.44605(17) 0.0261(8) Uani d . 1 . .
C C14 0.3446(4) 0.3577(2) 0.43501(17) 0.0289(9) Uani d . 1 . .
C C15 0.4636(4) 0.3460(2) 0.43189(18) 0.0290(9) Uani d . 1 . .
C C16 0.6054(4) 0.2349(3) 0.4496(2) 0.0447(12) Uani d . 1 . .
H H16A 0.6458 0.2374 0.4962 0.067 Uiso calc R 1 . .
H H16B 0.6517 0.2608 0.4226 0.067 Uiso calc R 1 . .
H H16C 0.5962 0.1837 0.4356 0.067 Uiso calc R 1 . .
C C17 0.3723(4) 0.1559(2) 0.4667(2) 0.0432(11) Uani d . 1 . .
H H17A 0.4306 0.1273 0.4500 0.065 Uiso calc R 1 . .
H H17B 0.2934 0.1385 0.4461 0.065 Uiso calc R 1 . .
H H17C 0.3855 0.1503 0.5148 0.065 Uiso calc R 1 . .
C C18 0.1759(4) 0.2763(3) 0.4579(2) 0.0422(11) Uani d . 1 . .
H H18A 0.1791 0.2768 0.5056 0.063 Uiso calc R 1 . .
H H18B 0.1470 0.2287 0.4396 0.063 Uiso calc R 1 . .
H H18C 0.1229 0.3149 0.4364 0.063 Uiso calc R 1 . .
C C19 0.2854(4) 0.4304(2) 0.4342(2) 0.0425(11) Uani d . 1 . .
H H19A 0.2927 0.4477 0.4797 0.064 Uiso calc R 1 . .
H H19B 0.2022 0.4254 0.4129 0.064 Uiso calc R 1 . .
H H19C 0.3225 0.4655 0.4095 0.064 Uiso calc R 1 . .
C C20 0.5520(4) 0.4041(3) 0.4284(2) 0.0493(13) Uani d . 1 . .
H H20A 0.5125 0.4466 0.4048 0.074 Uiso calc R 1 . .
H H20B 0.6101 0.3852 0.4049 0.074 Uiso calc R 1 . .
H H20C 0.5915 0.4185 0.4733 0.074 Uiso calc R 1 . .
C C21 0.4376(4) 0.0846(2) 0.1646(2) 0.0326(9) Uani d . 1 . .
C C22 0.3909(5) 0.0832(2) 0.0973(2) 0.0486(13) Uani d . 1 . .
H H22 0.3085 0.0830 0.0804 0.058 Uiso calc R 1 . .
C C23 0.4711(8) 0.0820(3) 0.0540(3) 0.076(2) Uani d . 1 . .
H H23 0.4424 0.0799 0.0075 0.092 Uiso calc R 1 . .
C C24 0.5899(8) 0.0838(3) 0.0800(4) 0.079(2) Uani d . 1 . .
H H24 0.6428 0.0833 0.0510 0.095 Uiso calc R 1 . .
C C25 0.6326(6) 0.0862(3) 0.1459(4) 0.0700(18) Uani d . 1 . .
H H25 0.7150 0.0879 0.1629 0.084 Uiso calc R 1 . .
C C26 0.5576(4) 0.0862(2) 0.1887(3) 0.0443(11) Uani d . 1 . .
H H26 0.5884 0.0874 0.2351 0.053 Uiso calc R 1 . .
C C27 -0.0556(3) 0.3107(2) 0.27503(19) 0.0268(8) Uani d . 1 . .
C C28 -0.0943(4) 0.2483(2) 0.3017(2) 0.0338(9) Uani d . 1 . .
H H28 -0.0937 0.2025 0.2802 0.041 Uiso calc R 1 . .
C C29 -0.1339(4) 0.2534(3) 0.3600(2) 0.0421(11) Uani d . 1 . .
H H29 -0.1607 0.2109 0.3786 0.050 Uiso calc R 1 . .
C C30 -0.1347(4) 0.3195(3) 0.3910(2) 0.0413(11) Uani d . 1 . .
H H30 -0.1611 0.3226 0.4312 0.050 Uiso calc R 1 . .
C C31 -0.0971(4) 0.3813(3) 0.3641(2) 0.0398(10) Uani d . 1 . .
H H31 -0.0988 0.4271 0.3854 0.048 Uiso calc R 1 . .
C C32 -0.0566(4) 0.3773(2) 0.3058(2) 0.0328(9) Uani d . 1 . .
H H32 -0.0299 0.4199 0.2875 0.039 Uiso calc R 1 . .
N N3 0.1215(10) -0.0438(8) 0.6146(6) 0.094(4) Uani d P 0.50 A -1
H H3A 0.1848 -0.0216 0.6335 0.113 Uiso calc PR 0.50 A -1
H H3B 0.0975 -0.0810 0.6333 0.113 Uiso calc PR 0.50 A -1
C C33 0.0556(10) -0.0187(7) 0.5514(5) 0.051(4) Uani d PGU 0.50 A -1
C C34 0.0906(10) 0.0410(7) 0.5190(6) 0.046(3) Uani d PGU 0.50 A -1
H H34 0.1605 0.0666 0.5383 0.055 Uiso calc PR 0.50 A -1
C C35 0.0233(13) 0.0635(7) 0.4584(6) 0.061(5) Uani d PGU 0.50 A -1
H H35 0.0472 0.1043 0.4363 0.073 Uiso calc PR 0.50 A -1
C C36 -0.0790(12) 0.0261(9) 0.4302(5) 0.057(4) Uani d PGU 0.50 A -1
H H36 -0.1249 0.0415 0.3888 0.068 Uiso calc PR 0.50 A -1
C C37 -0.1140(10) -0.0336(8) 0.4626(6) 0.065(5) Uani d PGU 0.50 A -1
H H37 -0.1838 -0.0591 0.4433 0.078 Uiso calc PR 0.50 A -1
C C38 -0.0467(10) -0.0561(7) 0.5231(6) 0.046(3) Uani d PGU 0.50 A -1
H H38 -0.0706 -0.0969 0.5452 0.055 Uiso calc PR 0.50 A -1

loop_
_atom_site_aniso_label
_atom_site_aniso_U_11
_atom_site_aniso_U_22
_atom_site_aniso_U_33
_atom_site_aniso_U_12
_atom_site_aniso_U_13
_atom_site_aniso_U_23
Mo1 0.01927(16) 0.01885(16) 0.01822(16) -0.00137(12) 0.00383(13) 0.00138(12)
Mo2 0.02135(17) 0.01916(17) 0.01715(16) 0.00003(12) 0.00328(13) 0.00169(12)
Cu1 0.0316(3) 0.0207(2) 0.0314(3) -0.0010(2) 0.0085(2) -0.0034(2)
Cu2 0.0196(2) 0.0310(3) 0.0277(3) -0.00184(19) 0.0045(2) -0.0015(2)
Cl1 0.0470(6) 0.0363(6) 0.0335(5) 0.0000(5) 0.0010(5) 0.0004(5)
Cl2 0.0390(6) 0.0332(5) 0.0302(5) -0.0027(4) 0.0023(4) -0.0044(4)
S1 0.0226(5) 0.0245(5) 0.0241(5) 0.0027(4) 0.0042(4) 0.0028(4)
S2 0.0252(5) 0.0214(5) 0.0202(4) 0.0021(4) 0.0045(4) 0.0019(4)
S3 0.0258(5) 0.0249(5) 0.0206(4) -0.0060(4) 0.0046(4) -0.0015(4)
S4 0.0267(5) 0.0233(5) 0.0253(5) -0.0040(4) 0.0062(4) 0.0011(4)
O1 0.045(2) 0.075(3) 0.056(2) -0.0003(18) -0.0069(17) 0.010(2)
O2 0.061(3) 0.112(4) 0.129(4) 0.036(3) -0.022(3) -0.071(3)
O3 0.150(5) 0.085(4) 0.104(4) -0.062(3) -0.005(4) 0.028(3)
O4 0.125(4) 0.128(4) 0.040(2) 0.022(3) 0.012(2) -0.011(3)
O5 0.045(2) 0.082(3) 0.140(4) 0.005(2) 0.016(2) -0.047(3)
O6 0.114(3) 0.059(2) 0.0358(19) -0.006(2) 0.016(2) -0.0091(17)
O7 0.100(3) 0.059(2) 0.052(2) -0.020(2) -0.017(2) 0.0255(19)
O8 0.048(2) 0.053(2) 0.066(2) -0.0131(17) -0.0028(18) -0.0190(18)
N1 0.0374(19) 0.0232(17) 0.0271(17) -0.0015(14) 0.0091(15) -0.0007(14)
N2 0.0227(17) 0.0322(18) 0.0252(17) -0.0009(14) 0.0023(14) -0.0017(14)
C1 0.028(2) 0.026(2) 0.027(2) -0.0088(16) 0.0031(17) 0.0048(16)
C2 0.033(2) 0.0176(18) 0.0248(19) -0.0057(16) 0.0099(17) 0.0030(15)
C3 0.027(2) 0.0237(19) 0.0224(19) -0.0045(16) 0.0078(16) 0.0044(15)
C4 0.028(2) 0.0221(19) 0.0216(18) -0.0046(16) 0.0124(16) 0.0025(15)
C5 0.025(2) 0.025(2) 0.031(2) -0.0058(16) 0.0101(17) 0.0089(17)
C6 0.043(3) 0.046(3) 0.038(2) -0.020(2) -0.004(2) 0.005(2)
C7 0.051(3) 0.021(2) 0.040(2) -0.0010(19) 0.018(2) -0.0003(18)
C8 0.035(2) 0.035(2) 0.032(2) -0.0015(19) -0.0009(19) 0.0134(19)
C9 0.045(3) 0.037(2) 0.035(2) -0.008(2) 0.021(2) -0.0088(19)
C10 0.028(2) 0.047(3) 0.057(3) 0.005(2) 0.018(2) 0.015(2)
C11 0.029(2) 0.037(2) 0.0154(18) 0.0034(17) -0.0018(16) 0.0051(16)
C12 0.035(2) 0.030(2) 0.0157(18) -0.0003(17) 0.0027(16) 0.0061(16)
C13 0.033(2) 0.033(2) 0.0130(17) 0.0011(17) 0.0060(16) 0.0003(15)
C14 0.043(2) 0.030(2) 0.0119(17) 0.0013(18) 0.0015(17) -0.0023(16)
C15 0.036(2) 0.033(2) 0.0153(18) -0.0044(18) -0.0003(17) -0.0020(16)
C16 0.032(2) 0.065(3) 0.033(2) 0.013(2) -0.001(2) 0.008(2)
C17 0.062(3) 0.032(2) 0.036(2) 0.002(2) 0.011(2) 0.015(2)
C18 0.039(3) 0.059(3) 0.032(2) 0.003(2) 0.015(2) 0.002(2)
C19 0.065(3) 0.034(2) 0.029(2) 0.010(2) 0.012(2) -0.0044(19)
C20 0.056(3) 0.052(3) 0.036(3) -0.026(2) 0.001(2) -0.002(2)
C21 0.051(3) 0.0161(19) 0.035(2) 0.0031(18) 0.019(2) -0.0020(17)
C22 0.086(4) 0.027(2) 0.035(2) 0.007(2) 0.017(3) 0.003(2)
C23 0.171(8) 0.032(3) 0.037(3) 0.021(4) 0.044(4) 0.006(2)
C24 0.125(6) 0.041(3) 0.098(6) 0.025(4) 0.081(5) 0.020(3)
C25 0.076(4) 0.044(3) 0.107(5) 0.007(3) 0.057(4) 0.008(3)
C26 0.044(3) 0.034(2) 0.060(3) 0.003(2) 0.024(2) 0.003(2)
C27 0.0174(18) 0.033(2) 0.029(2) 0.0044(16) 0.0031(16) 0.0022(17)
C28 0.029(2) 0.031(2) 0.042(2) -0.0046(18) 0.0104(19) -0.0034(19)
C29 0.038(2) 0.045(3) 0.047(3) -0.006(2) 0.016(2) 0.008(2)
C30 0.031(2) 0.058(3) 0.038(2) 0.001(2) 0.013(2) -0.001(2)
C31 0.041(3) 0.042(3) 0.038(2) 0.003(2) 0.010(2) -0.008(2)
C32 0.033(2) 0.031(2) 0.034(2) -0.0039(18) 0.0054(19) 0.0004(18)
N3 0.067(7) 0.114(10) 0.099(9) 0.022(7) 0.016(7) 0.001(8)
C33 0.053(7) 0.064(7) 0.038(6) 0.035(6) 0.013(6) -0.006(6)
C34 0.047(6) 0.054(6) 0.038(6) 0.007(5) 0.012(5) -0.010(5)
C35 0.070(8) 0.060(8) 0.055(7) 0.014(6) 0.021(6) -0.011(6)
C36 0.065(8) 0.062(7) 0.042(7) 0.030(6) 0.009(6) -0.006(6)
C37 0.050(7) 0.077(8) 0.066(8) 0.011(6) 0.009(6) -0.028(7)
C38 0.046(6) 0.041(6) 0.056(7) 0.000(5) 0.020(6) -0.013(5)

loop_
_atom_type_symbol
_atom_type_description
_atom_type_scat_dispersion_real
_atom_type_scat_dispersion_imag
_atom_type_scat_source
C C 0.0033 0.0016 'International Tables Vol C Tables 4.2.6.8 and 6.1.1.4'
H H 0.0000 0.0000 'International Tables Vol C Tables 4.2.6.8 and 6.1.1.4'
N N 0.0061 0.0033 'International Tables Vol C Tables 4.2.6.8 and 6.1.1.4'
O O 0.0106 0.0060 'International Tables Vol C Tables 4.2.6.8 and 6.1.1.4'
S S 0.1246 0.1234 'International Tables Vol C Tables 4.2.6.8 and 6.1.1.4'
Cl Cl 0.1484 0.1585 'International Tables Vol C Tables 4.2.6.8 and 6.1.1.4'
Cu Cu 0.3201 1.2651 'International Tables Vol C Tables 4.2.6.8 and 6.1.1.4'
Mo Mo -1.6832 0.6857 'International Tables Vol C Tables 4.2.6.8 and 6.1.1.4'

loop_
_geom_angle_atom_site_label_1
_geom_angle_atom_site_label_2
_geom_angle_atom_site_label_3
_geom_angle
_geom_angle_publ_flag
S1 Mo1 S2 100.30(4) yes
S1 Mo1 S3 106.58(4) yes
S2 Mo1 S3 105.94(4) yes
S3 Mo1 C1 141.53(10) no
S2 Mo1 C1 100.97(10) no
S1 Mo1 C1 94.88(10) no
S3 Mo1 C2 120.60(10) no
S2 Mo1 C2 85.15(9) no
S1 Mo1 C2 129.04(10) no
C1 Mo1 C2 35.33(13) no
S3 Mo1 C5 113.06(10) no
S2 Mo1 C5 136.29(10) no
S1 Mo1 C5 87.11(10) no
C1 Mo1 C5 35.32(14) no
C2 Mo1 C5 58.55(13) no
S3 Mo1 C3 87.76(9) no
S2 Mo1 C3 106.09(9) no
S1 Mo1 C3 145.15(9) no
C1 Mo1 C3 58.29(13) no
C2 Mo1 C3 34.86(13) no
C5 Mo1 C3 58.08(13) no
S3 Mo1 C4 83.67(9) no
S2 Mo1 C4 140.19(9) no
S1 Mo1 C4 114.06(9) no
C1 Mo1 C4 58.26(13) no
C2 Mo1 C4 57.96(12) no
C5 Mo1 C4 34.91(13) no
C3 Mo1 C4 34.58(13) no
S1 Mo1 Cu2 103.12(3) yes
S2 Mo1 Cu2 52.28(3) yes
S3 Mo1 Cu2 54.83(3) yes
C1 Mo1 Cu2 149.74(10) no
C2 Mo1 Cu2 118.73(9) no
C5 Mo1 Cu2 165.78(10) no
C3 Mo1 Cu2 110.94(9) no
C4 Mo1 Cu2 130.91(9) no
S3 Mo1 Cu1 56.28(3) no
S2 Mo1 Cu1 101.45(3) no
S1 Mo1 Cu1 51.78(3) no
C1 Mo1 Cu1 142.60(10) no
C2 Mo1 Cu1 173.21(9) no
C5 Mo1 Cu1 116.09(9) no
C3 Mo1 Cu1 139.66(9) no
C4 Mo1 Cu1 115.25(9) no
Cu2 Mo1 Cu1 65.282(17) no
S3 Mo1 Mo2 99.45(3) no
S2 Mo1 Mo2 52.07(3) no
S1 Mo1 Mo2 52.09(3) no
C1 Mo1 Mo2 118.82(10) no
C2 Mo1 Mo2 128.90(9) no
C5 Mo1 Mo2 134.24(10) no
C3 Mo1 Mo2 158.09(9) no
C4 Mo1 Mo2 166.15(9) no
Cu2 Mo1 Mo2 59.36(3) no
Cu1 Mo1 Mo2 57.62(3) no
S4 Mo2 C15 142.27(10) no
S1 Mo2 S2 100.30(4) yes
S1 Mo2 S4 106.26(4) yes
S2 Mo2 S4 106.46(4) yes
C15 Mo2 S2 97.04(10) no
C15 Mo2 S1 97.82(10) no
S4 Mo2 C11 116.95(11) no
C15 Mo2 C11 35.49(14) no
S2 Mo2 C11 132.26(11) no
S1 Mo2 C11 86.29(10) no
S4 Mo2 C14 117.10(11) no
C15 Mo2 C14 35.34(14) no
S2 Mo2 C14 85.11(10) no
S1 Mo2 C14 132.79(11) no
C11 Mo2 C14 58.56(14) no
S4 Mo2 C13 86.09(10) no
C15 Mo2 C13 58.05(14) no
S2 Mo2 C13 109.29(10) no
S1 Mo2 C13 143.24(10) no
C11 Mo2 C13 57.72(13) no
C14 Mo2 C13 34.66(13) no
S4 Mo2 C12 85.89(10) no
C15 Mo2 C12 58.23(14) no
S2 Mo2 C12 141.99(10) no
S1 Mo2 C12 110.67(10) no
C11 Mo2 C12 34.77(13) no
C14 Mo2 C12 57.79(14) no
C13 Mo2 C12 34.31(13) no
S4 Mo2 Cu1 55.06(3) no
C15 Mo2 Cu1 146.56(10) no
S2 Mo2 Cu1 102.76(3) no
S1 Mo2 Cu1 52.46(3) no
C11 Mo2 Cu1 117.60(10) no
C14 Mo2 Cu1 170.03(10) no
C13 Mo2 Cu1 135.44(10) no
C12 Mo2 Cu1 113.37(10) no
S4 Mo2 Cu2 56.45(3) no
C15 Mo2 Cu2 145.38(10) no
S2 Mo2 Cu2 51.51(3) no
S1 Mo2 Cu2 101.62(3) no
C11 Mo2 Cu2 170.75(10) no
C14 Mo2 Cu2 117.06(10) no
C13 Mo2 Cu2 113.70(10) no
C12 Mo2 Cu2 136.19(10) no
Cu1 Mo2 Cu2 65.19(2) no
S4 Mo2 Mo1 99.62(3) no
C15 Mo2 Mo1 118.11(10) no
S2 Mo2 Mo1 52.04(2) no
S1 Mo2 Mo1 52.13(3) no
C11 Mo2 Mo1 131.64(10) no
C14 Mo2 Mo1 130.68(10) no
C13 Mo2 Mo1 161.30(9) no
C12 Mo2 Mo1 162.76(10) no
Cu1 Mo2 Mo1 59.158(18) no
Cu2 Mo2 Mo1 57.60(2) no
S1 Cu1 S3 103.63(4) yes
S1 Cu1 S4 105.70(4) yes
S1 Cu1 N1 121.60(10) yes
S3 Cu1 S4 99.57(4) yes
S3 Cu1 N1 105.80(10) yes
S4 Cu1 N1 117.50(10) yes
N1 Cu1 Mo2 154.10(10) no
S1 Cu1 Mo2 55.11(3) no
S4 Cu1 Mo2 51.83(3) no
S3 Cu1 Mo2 99.64(3) no
N1 Cu1 Mo1 139.39(9) no
S1 Cu1 Mo1 54.41(3) no
S4 Cu1 Mo1 100.42(3) no
S3 Cu1 Mo1 50.62(3) no
Mo2 Cu1 Mo1 63.218(18) no
N1 Cu1 Cu2 138.92(10) no
S1 Cu1 Cu2 98.20(3) no
S4 Cu1 Cu2 52.74(3) no
S3 Cu1 Cu2 50.03(3) no
Mo2 Cu1 Cu2 58.31(3) no
Mo1 Cu1 Cu2 56.680(18) no
S2 Cu2 S3 105.65(4) yes
S2 Cu2 S4 103.19(4) yes
S2 Cu2 N2 122.20(10) yes
S3 Cu2 S4 99.37(4) yes
S3 Cu2 N2 117.10(10) yes
S4 Cu2 N2 106.00(10) yes
N2 Cu2 Mo1 153.98(10) no
S2 Cu2 Mo1 55.02(3) no
S3 Cu2 Mo1 51.80(3) no
S4 Cu2 Mo1 99.39(3) no
N2 Cu2 Mo2 139.97(9) no
S2 Cu2 Mo2 54.20(3) no
S3 Cu2 Mo2 100.11(3) no
S4 Cu2 Mo2 50.41(3) no
Mo1 Cu2 Mo2 63.04(2) no
N2 Cu2 Cu1 138.77(10) no
S2 Cu2 Cu1 97.81(3) no
S3 Cu2 Cu1 52.44(3) no
S4 Cu2 Cu1 50.12(3) no
Mo1 Cu2 Cu1 58.038(18) no
Mo2 Cu2 Cu1 56.503(18) no
O2 Cl1 O3 112.2(4) no
O2 Cl1 O4 108.6(3) no
O3 Cl1 O4 107.1(3) no
O2 Cl1 O1 108.4(2) no
O3 Cl1 O1 108.5(3) no
O4 Cl1 O1 112.0(3) no
O8 Cl2 O5 109.8(2) no
O8 Cl2 O6 109.4(2) no
O5 Cl2 O6 108.0(3) no
O8 Cl2 O7 110.7(2) no
O5 Cl2 O7 111.2(3) no
O6 Cl2 O7 107.6(2) no
Cu1 S1 Mo2 72.43(3) no
Cu1 S1 Mo1 73.81(4) no
Mo2 S1 Mo1 75.77(3) no
Cu2 S2 Mo1 72.70(3) no
Cu2 S2 Mo2 74.29(4) no
Mo1 S2 Mo2 75.90(3) no
Mo1 S3 Cu2 73.36(3) no
Mo1 S3 Cu1 73.10(4) no
Cu2 S3 Cu1 77.53(3) no
Mo2 S4 Cu1 73.11(3) no
Mo2 S4 Cu2 73.14(4) no
Cu1 S4 Cu2 77.15(3) no
C21 N1 Cu1 112.1(2) no
C21 N1 H1A 109.2 no
Cu1 N1 H1A 109.2 no
C21 N1 H1B 109.2 no
Cu1 N1 H1B 109.2 no
H1A N1 H1B 107.9 no
C27 N2 Cu2 111.7(2) no
C27 N2 H2A 109.3 no
Cu2 N2 H2A 109.3 no
C27 N2 H2B 109.3 no
Cu2 N2 H2B 109.3 no
H2A N2 H2B 107.9 no
C5 C1 C2 107.9(3) no
C5 C1 C6 125.8(4) no
C2 C1 C6 126.0(4) no
C5 C1 Mo1 73.0(2) no
C2 C1 Mo1 73.0(2) no
C6 C1 Mo1 124.2(3) no
C3 C2 C1 108.0(3) no
C3 C2 C7 124.8(4) no
C1 C2 C7 126.8(4) no
C3 C2 Mo1 73.8(2) no
C1 C2 Mo1 71.7(2) no
C7 C2 Mo1 126.3(3) no
C2 C3 C4 108.3(3) no
C2 C3 C8 125.7(4) no
C4 C3 C8 125.9(3) no
C2 C3 Mo1 71.4(2) no
C4 C3 Mo1 73.3(2) no
C8 C3 Mo1 124.1(2) no
C3 C4 C5 107.7(3) no
C3 C4 C9 126.1(4) no
C5 C4 C9 126.0(4) no
C3 C4 Mo1 72.2(2) no
C5 C4 Mo1 70.8(2) no
C9 C4 Mo1 126.0(3) no
C1 C5 C4 108.0(3) no
C1 C5 C10 125.9(4) no
C4 C5 C10 125.5(4) no
C1 C5 Mo1 71.7(2) no
C4 C5 Mo1 74.2(2) no
C10 C5 Mo1 126.6(3) no
C1 C6 H6A 109.5 no
C1 C6 H6B 109.5 no
H6A C6 H6B 109.5 no
C1 C6 H6C 109.5 no
H6A C6 H6C 109.5 no
H6B C6 H6C 109.5 no
C2 C7 H7A 109.5 no
C2 C7 H7B 109.5 no
H7A C7 H7B 109.5 no
C2 C7 H7C 109.5 no
H7A C7 H7C 109.5 no
H7B C7 H7C 109.5 no
C3 C8 H8A 109.5 no
C3 C8 H8B 109.5 no
H8A C8 H8B 109.5 no
C3 C8 H8C 109.5 no
H8A C8 H8C 109.5 no
H8B C8 H8C 109.5 no
C4 C9 H9A 109.5 no
C4 C9 H9B 109.5 no
H9A C9 H9B 109.5 no
C4 C9 H9C 109.5 no
H9A C9 H9C 109.5 no
H9B C9 H9C 109.5 no
C5 C10 H10A 109.5 no
C5 C10 H10B 109.5 no
H10A C10 H10B 109.5 no
C5 C10 H10C 109.5 no
H10A C10 H10C 109.5 no
H10B C10 H10C 109.5 no
C12 C11 C15 108.0(3) no
C12 C11 C16 125.8(4) no
C15 C11 C16 125.6(4) no
C12 C11 Mo2 74.8(2) no
C15 C11 Mo2 71.3(2) no
C16 C11 Mo2 126.8(3) no
C13 C12 C11 107.7(3) no
C13 C12 C17 126.4(4) no
C11 C12 C17 125.7(4) no
C13 C12 Mo2 72.6(2) no
C11 C12 Mo2 70.5(2) no
C17 C12 Mo2 126.4(3) no
C14 C13 C12 108.6(3) no
C14 C13 C18 126.3(4) no
C12 C13 C18 124.9(4) no
C14 C13 Mo2 71.0(2) no
C12 C13 Mo2 73.1(2) no
C18 C13 Mo2 126.1(3) no
C13 C14 C15 107.8(3) no
C13 C14 C19 125.9(4) no
C15 C14 C19 126.0(4) no
C13 C14 Mo2 74.3(2) no
C15 C14 Mo2 71.2(2) no
C19 C14 Mo2 125.1(3) no
C14 C15 C11 107.9(3) no
C14 C15 C20 125.9(4) no
C11 C15 C20 125.8(4) no
C14 C15 Mo2 73.5(2) no
C11 C15 Mo2 73.2(2) no
C20 C15 Mo2 124.8(3) no
C11 C16 H16A 109.5 no
C11 C16 H16B 109.5 no
H16A C16 H16B 109.5 no
C11 C16 H16C 109.5 no
H16A C16 H16C 109.5 no
H16B C16 H16C 109.5 no
C12 C17 H17A 109.5 no
C12 C17 H17B 109.5 no
H17A C17 H17B 109.5 no
C12 C17 H17C 109.5 no
H17A C17 H17C 109.5 no
H17B C17 H17C 109.5 no
C13 C18 H18A 109.5 no
C13 C18 H18B 109.5 no
H18A C18 H18B 109.5 no
C13 C18 H18C 109.5 no
H18A C18 H18C 109.5 no
H18B C18 H18C 109.5 no
C14 C19 H19A 109.5 no
C14 C19 H19B 109.5 no
H19A C19 H19B 109.5 no
C14 C19 H19C 109.5 no
H19A C19 H19C 109.5 no
H19B C19 H19C 109.5 no
C15 C20 H20A 109.5 no
C15 C20 H20B 109.5 no
H20A C20 H20B 109.5 no
C15 C20 H20C 109.5 no
H20A C20 H20C 109.5 no
H20B C20 H20C 109.5 no
C26 C21 C22 120.7(4) no
C26 C21 N1 119.0(4) no
C22 C21 N1 120.2(4) no
C21 C22 C23 117.7(6) no
C21 C22 H22 121.2 no
C23 C22 H22 121.2 no
C24 C23 C22 119.8(6) no
C24 C23 H23 120.1 no
C22 C23 H23 120.1 no
C25 C24 C23 121.1(6) no
C25 C24 H24 119.5 no
C23 C24 H24 119.5 no
C24 C25 C26 120.3(6) no
C24 C25 H25 119.8 no
C26 C25 H25 119.8 no
C25 C26 C21 120.4(5) no
C25 C26 H26 119.8 no
C21 C26 H26 119.8 no
C32 C27 C28 120.6(4) no
C32 C27 N2 118.9(4) no
C28 C27 N2 120.5(4) no
C27 C28 C29 119.4(4) no
C27 C28 H28 120.3 no
C29 C28 H28 120.3 no
C30 C29 C28 120.3(4) no
C30 C29 H29 119.9 no
C28 C29 H29 119.9 no
C29 C30 C31 120.1(4) no
C29 C30 H30 120.0 no
C31 C30 H30 120.0 no
C30 C31 C32 120.5(4) no
C30 C31 H31 119.8 no
C32 C31 H31 119.8 no
C27 C32 C31 119.2(4) no
C27 C32 H32 120.4 no
C31 C32 H32 120.4 no
C33 N3 H3A 120.0 no
C33 N3 H3B 120.0 no
H3A N3 H3B 120.0 no
C34 C33 C38 120.0 no
C34 C33 N3 122.2(9) no
C38 C33 N3 117.8(9) no
C35 C34 C33 120.0 no
C35 C34 H34 120.0 no
C33 C34 H34 120.0 no
C34 C35 C36 120.0 no
C34 C35 H35 120.0 no
C36 C35 H35 120.0 no
C35 C36 C37 120.0 no
C35 C36 H36 120.0 no
C37 C36 H36 120.0 no
C36 C37 C38 120.0 no
C36 C37 H37 120.0 no
C38 C37 H37 120.0 no
C37 C38 C33 120.0 no
C37 C38 H38 120.0 no
C33 C38 H38 120.0 no

loop_
_geom_bond_atom_site_label_1
_geom_bond_atom_site_label_2
_geom_bond_distance
_geom_bond_publ_flag
Mo1 S1 2.3390(10) yes
Mo1 S2 2.3350(10) yes
Mo1 S3 2.2320(10) yes
Mo1 C1 2.340(4) no
Mo1 C2 2.356(4) no
Mo1 C5 2.357(4) no
Mo1 C3 2.387(4) no
Mo1 C4 2.402(3) no
Mo1 Cu2 2.7204(7) no
Mo1 Cu1 2.7621(8) no
Mo1 Mo2 2.8719(7) no
Mo2 S1 2.3380(10) yes
Mo2 S2 2.3360(10) yes
Mo2 S4 2.2320(10) yes
Mo2 C15 2.327(4) no
Mo2 C11 2.351(4) no
Mo2 C14 2.357(4) no
Mo2 C13 2.400(4) no
Mo2 C12 2.406(4) no
Mo2 Cu1 2.7169(7) no
Mo2 Cu2 2.7721(11) no
Cu1 S1 2.2600(10) yes
Cu1 S3 2.4010(10) yes
Cu1 S4 2.3280(10) yes
Cu1 N1 1.977(3) yes
Cu1 Cu2 2.9573(8) no
Cu2 S2 2.2540(10) yes
Cu2 S3 2.3210(10) yes
Cu2 S4 2.4140(10) yes
Cu2 N2 1.978(3) yes
Cl1 O2 1.396(4) no
Cl1 O3 1.397(4) no
Cl1 O4 1.400(4) no
Cl1 O1 1.434(4) no
Cl2 O8 1.417(3) no
Cl2 O5 1.418(4) no
Cl2 O6 1.421(3) no
Cl2 O7 1.422(4) no
N1 C21 1.438(5) no
N1 H1A 0.8600 no
N1 H1B 0.8600 no
N2 C27 1.443(5) no
N2 H2A 0.8600 no
N2 H2B 0.8600 no
C1 C5 1.425(6) no
C1 C2 1.425(5) no
C1 C6 1.500(6) no
C2 C3 1.421(5) no
C2 C7 1.499(5) no
C3 C4 1.423(5) no
C3 C8 1.504(5) no
C4 C5 1.428(5) no
C4 C9 1.495(5) no
C5 C10 1.494(6) no
C6 H6A 0.9800 no
C6 H6B 0.9800 no
C6 H6C 0.9800 no
C7 H7A 0.9800 no
C7 H7B 0.9800 no
C7 H7C 0.9800 no
C8 H8A 0.9800 no
C8 H8B 0.9800 no
C8 H8C 0.9800 no
C9 H9A 0.9800 no
C9 H9B 0.9800 no
C9 H9C 0.9800 no
C10 H10A 0.9800 no
C10 H10B 0.9800 no
C10 H10C 0.9800 no
C11 C12 1.422(6) no
C11 C15 1.426(6) no
C11 C16 1.494(6) no
C12 C13 1.418(6) no
C12 C17 1.497(6) no
C13 C14 1.417(6) no
C13 C18 1.491(6) no
C14 C15 1.422(6) no
C14 C19 1.497(6) no
C15 C20 1.496(6) no
C16 H16A 0.9800 no
C16 H16B 0.9800 no
C16 H16C 0.9800 no
C17 H17A 0.9800 no
C17 H17B 0.9800 no
C17 H17C 0.9800 no
C18 H18A 0.9800 no
C18 H18B 0.9800 no
C18 H18C 0.9800 no
C19 H19A 0.9800 no
C19 H19B 0.9800 no
C19 H19C 0.9800 no
C20 H20A 0.9800 no
C20 H20B 0.9800 no
C20 H20C 0.9800 no
C21 C26 1.382(6) no
C21 C22 1.383(6) no
C22 C23 1.430(8) no
C22 H22 0.9500 no
C23 C24 1.376(10) no
C23 H23 0.9500 no
C24 C25 1.349(9) no
C24 H24 0.9500 no
C25 C26 1.375(7) no
C25 H25 0.9500 no
C26 H26 0.9500 no
C27 C32 1.377(6) no
C27 C28 1.386(6) no
C28 C29 1.389(6) no
C28 H28 0.9500 no
C29 C30 1.371(7) no
C29 H29 0.9500 no
C30 C31 1.375(6) no
C30 H30 0.9500 no
C31 C32 1.391(6) no
C31 H31 0.9500 no
C32 H32 0.9500 no
N3 C33 1.443(15) no
N3 H3A 0.8600 no
N3 H3B 0.8600 no
C33 C34 1.3900 no
C33 C38 1.3900 no
C34 C35 1.3900 no
C34 H34 0.9500 no
C35 C36 1.3900 no
C35 H35 0.9500 no
C36 C37 1.3900 no
C36 H36 0.9500 no
C37 C38 1.3900 no
C37 H37 0.9500 no
C38 H38 0.9500 no

loop_
_geom_hbond_atom_site_label_D
_geom_hbond_atom_site_label_H
_geom_hbond_atom_site_label_A
_geom_hbond_site_symmetry_A
_geom_hbond_distance_DH
_geom_hbond_distance_HA
_geom_hbond_distance_DA
_geom_hbond_angle_DHA
_geom_hbond_publ_flag
N1 H1A O1 3_656 0.86 2.11 2.966(5) 176 y
N1 H1B O5 . 0.86 2.47 3.250(5) 151 y
N2 H2A O2 4_565 0.86 2.20 3.037(6) 166 y
N2 H2B O6 . 0.86 2.47 3.184(5) 141 y
N2 H2B O7 . 0.86 2.51 3.239(5) 143 y
C26 H26 O3 3_656 0.95 2.49 3.395(7) 158 y
C19 H19A O8 4_666 0.98 2.43 3.268(6) 143 y
C28 H28 O6 . 0.95 2.46 3.293(6) 146 y
N3 H3A O3 . 0.86 2.57 3.177(13) 129 y

loop_
_geom_torsion_atom_site_label_1
_geom_torsion_atom_site_label_2
_geom_torsion_atom_site_label_3
_geom_torsion_atom_site_label_4
_geom_torsion
_geom_torsion_publ_flag
S3 Mo1 Mo2 S4 0.53(4) no
S2 Mo1 Mo2 S4 103.43(4) no
S1 Mo1 Mo2 S4 -103.18(4) no
C1 Mo1 Mo2 S4 -175.40(12) no
C2 Mo1 Mo2 S4 143.40(12) no
C5 Mo1 Mo2 S4 -135.23(14) no
C3 Mo1 Mo2 S4 108.4(2) no
C4 Mo1 Mo2 S4 -101.5(4) no
Cu2 Mo1 Mo2 S4 39.52(3) no
Cu1 Mo1 Mo2 S4 -38.95(3) no
S3 Mo1 Mo2 C15 -178.99(12) no
S2 Mo1 Mo2 C15 -76.09(12) no
S1 Mo1 Mo2 C15 77.30(12) no
C1 Mo1 Mo2 C15 5.08(16) no
C2 Mo1 Mo2 C15 -36.12(17) no
C5 Mo1 Mo2 C15 45.25(18) no
C3 Mo1 Mo2 C15 -71.1(3) no
C4 Mo1 Mo2 C15 79.0(4) no
Cu2 Mo1 Mo2 C15 -140.00(12) no
Cu1 Mo1 Mo2 C15 141.53(12) no
S3 Mo1 Mo2 S2 -102.90(4) no
S1 Mo1 Mo2 S2 153.39(4) no
C1 Mo1 Mo2 S2 81.17(12) no
C2 Mo1 Mo2 S2 39.97(13) no
C5 Mo1 Mo2 S2 121.34(14) no
C3 Mo1 Mo2 S2 5.0(2) no
C4 Mo1 Mo2 S2 155.1(4) no
Cu2 Mo1 Mo2 S2 -63.91(3) no
Cu1 Mo1 Mo2 S2 -142.38(3) no
S3 Mo1 Mo2 S1 103.71(4) no
S2 Mo1 Mo2 S1 -153.39(4) no
C1 Mo1 Mo2 S1 -72.22(12) no
C2 Mo1 Mo2 S1 -113.42(13) no
C5 Mo1 Mo2 S1 -32.05(14) no
C3 Mo1 Mo2 S1 -148.4(2) no
C4 Mo1 Mo2 S1 1.7(4) no
Cu2 Mo1 Mo2 S1 142.70(3) no
Cu1 Mo1 Mo2 S1 64.23(4) no
S3 Mo1 Mo2 C11 140.50(14) no
S2 Mo1 Mo2 C11 -116.60(14) no
S1 Mo1 Mo2 C11 36.79(14) no
C1 Mo1 Mo2 C11 -35.43(18) no
C2 Mo1 Mo2 C11 -76.63(18) no
C5 Mo1 Mo2 C11 4.74(19) no
C3 Mo1 Mo2 C11 -111.6(3) no
C4 Mo1 Mo2 C11 38.5(4) no
Cu2 Mo1 Mo2 C11 179.49(14) no
Cu1 Mo1 Mo2 C11 101.02(14) no
S3 Mo1 Mo2 C14 -138.49(14) no
S2 Mo1 Mo2 C14 -35.58(14) no
S1 Mo1 Mo2 C14 117.80(14) no
C1 Mo1 Mo2 C14 45.58(18) no
C2 Mo1 Mo2 C14 4.38(18) no
C5 Mo1 Mo2 C14 85.76(19) no
C3 Mo1 Mo2 C14 -30.6(3) no
C4 Mo1 Mo2 C14 119.5(4) no
Cu2 Mo1 Mo2 C14 -99.50(13) no
Cu1 Mo1 Mo2 C14 -177.97(13) no
S3 Mo1 Mo2 C13 -106.0(3) no
S2 Mo1 Mo2 C13 -3.1(3) no
S1 Mo1 Mo2 C13 150.3(3) no
C1 Mo1 Mo2 C13 78.0(3) no
C2 Mo1 Mo2 C13 36.8(3) no
C5 Mo1 Mo2 C13 118.2(3) no
C3 Mo1 Mo2 C13 1.9(4) no
C4 Mo1 Mo2 C13 152.0(5) no
Cu2 Mo1 Mo2 C13 -67.0(3) no
Cu1 Mo1 Mo2 C13 -145.5(3) no
S3 Mo1 Mo2 C12 108.0(3) no
S2 Mo1 Mo2 C12 -149.1(3) no
S1 Mo1 Mo2 C12 4.3(3) no
C1 Mo1 Mo2 C12 -67.9(3) no
C2 Mo1 Mo2 C12 -109.1(3) no
C5 Mo1 Mo2 C12 -27.7(4) no
C3 Mo1 Mo2 C12 -144.1(4) no
C4 Mo1 Mo2 C12 6.0(5) no
Cu2 Mo1 Mo2 C12 147.0(3) no
Cu1 Mo1 Mo2 C12 68.5(3) no
S3 Mo1 Mo2 Cu1 39.48(3) no
S2 Mo1 Mo2 Cu1 142.38(3) no
S1 Mo1 Mo2 Cu1 -64.23(4) no
C1 Mo1 Mo2 Cu1 -136.45(11) no
C2 Mo1 Mo2 Cu1 -177.65(12) no
C5 Mo1 Mo2 Cu1 -96.28(13) no
C3 Mo1 Mo2 Cu1 147.4(2) no
C4 Mo1 Mo2 Cu1 -62.5(4) no
Cu2 Mo1 Mo2 Cu1 78.47(2) no
S3 Mo1 Mo2 Cu2 -38.99(3) no
S2 Mo1 Mo2 Cu2 63.91(3) no
S1 Mo1 Mo2 Cu2 -142.70(3) no
C1 Mo1 Mo2 Cu2 145.08(11) no
C2 Mo1 Mo2 Cu2 103.88(12) no
C5 Mo1 Mo2 Cu2 -174.75(13) no
C3 Mo1 Mo2 Cu2 68.9(2) no
C4 Mo1 Mo2 Cu2 -141.0(4) no
Cu1 Mo1 Mo2 Cu2 -78.47(2) no
S4 Mo2 Cu1 N1 -74.0(2) no
C15 Mo2 Cu1 N1 59.9(3) no
S2 Mo2 Cu1 N1 -175.3(2) no
S1 Mo2 Cu1 N1 91.4(2) no
C11 Mo2 Cu1 N1 31.0(3) no
C13 Mo2 Cu1 N1 -39.9(3) no
C12 Mo2 Cu1 N1 -7.4(2) no
Cu2 Mo2 Cu1 N1 -139.2(2) no
Mo1 Mo2 Cu1 N1 155.1(2) no
S4 Mo2 Cu1 S1 -165.40(4) no
C15 Mo2 Cu1 S1 -31.53(18) no
S2 Mo2 Cu1 S1 93.28(4) no
C11 Mo2 Cu1 S1 -60.41(12) no
C13 Mo2 Cu1 S1 -131.27(14) no
C12 Mo2 Cu1 S1 -98.80(11) no
Cu2 Mo2 Cu1 S1 129.42(4) no
Mo1 Mo2 Cu1 S1 63.72(4) no
C15 Mo2 Cu1 S4 133.87(18) no
S2 Mo2 Cu1 S4 -101.32(4) no
S1 Mo2 Cu1 S4 165.40(4) no
C11 Mo2 Cu1 S4 104.99(12) no
C13 Mo2 Cu1 S4 34.13(14) no
C12 Mo2 Cu1 S4 66.60(11) no
Cu2 Mo2 Cu1 S4 -65.18(4) no
Mo1 Mo2 Cu1 S4 -130.88(4) no
S4 Mo2 Cu1 S3 94.64(4) no
C15 Mo2 Cu1 S3 -131.49(18) no
S2 Mo2 Cu1 S3 -6.68(4) no
S1 Mo2 Cu1 S3 -99.96(4) no
C11 Mo2 Cu1 S3 -160.37(11) no
C13 Mo2 Cu1 S3 128.77(14) no
C12 Mo2 Cu1 S3 161.24(11) no
Cu2 Mo2 Cu1 S3 29.46(3) no
Mo1 Mo2 Cu1 S3 -36.24(3) no
S4 Mo2 Cu1 Mo1 130.88(4) no
C15 Mo2 Cu1 Mo1 -95.25(18) no
S2 Mo2 Cu1 Mo1 29.57(3) no
S1 Mo2 Cu1 Mo1 -63.72(4) no
C11 Mo2 Cu1 Mo1 -124.13(11) no
C13 Mo2 Cu1 Mo1 165.01(13) no
C12 Mo2 Cu1 Mo1 -162.52(10) no
Cu2 Mo2 Cu1 Mo1 65.70(2) no
S4 Mo2 Cu1 Cu2 65.18(4) no
C15 Mo2 Cu1 Cu2 -160.95(18) no
S2 Mo2 Cu1 Cu2 -36.13(3) no
S1 Mo2 Cu1 Cu2 -129.42(4) no
C11 Mo2 Cu1 Cu2 170.17(11) no
C13 Mo2 Cu1 Cu2 99.31(14) no
C12 Mo2 Cu1 Cu2 131.78(10) no
Mo1 Mo2 Cu1 Cu2 -65.70(2) no
S3 Mo1 Cu1 N1 65.33(16) no
S2 Mo1 Cu1 N1 166.97(16) no
S1 Mo1 Cu1 N1 -98.86(16) no
C1 Mo1 Cu1 N1 -67.3(2) no
C5 Mo1 Cu1 N1 -36.06(19) no
C3 Mo1 Cu1 N1 34.5(2) no
C4 Mo1 Cu1 N1 2.81(19) no
Cu2 Mo1 Cu1 N1 128.26(16) no
Mo2 Mo1 Cu1 N1 -163.61(16) no
S3 Mo1 Cu1 S1 164.19(4) no
S2 Mo1 Cu1 S1 -94.17(4) no
C1 Mo1 Cu1 S1 31.60(16) no
C5 Mo1 Cu1 S1 62.80(11) no
C3 Mo1 Cu1 S1 133.35(14) no
C4 Mo1 Cu1 S1 101.67(11) no
Cu2 Mo1 Cu1 S1 -132.88(4) no
Mo2 Mo1 Cu1 S1 -64.75(4) no
S3 Mo1 Cu1 S4 -93.88(4) no
S2 Mo1 Cu1 S4 7.76(4) no
S1 Mo1 Cu1 S4 101.93(4) no
C1 Mo1 Cu1 S4 133.53(16) no
C5 Mo1 Cu1 S4 164.73(11) no
C3 Mo1 Cu1 S4 -124.72(14) no
C4 Mo1 Cu1 S4 -156.40(10) no
Cu2 Mo1 Cu1 S4 -30.95(3) no
Mo2 Mo1 Cu1 S4 37.18(3) no
S2 Mo1 Cu1 S3 101.64(4) no
S1 Mo1 Cu1 S3 -164.19(4) no
C1 Mo1 Cu1 S3 -132.59(16) no
C5 Mo1 Cu1 S3 -101.39(11) no
C3 Mo1 Cu1 S3 -30.84(14) no
C4 Mo1 Cu1 S3 -62.52(10) no
Cu2 Mo1 Cu1 S3 62.93(4) no
Mo2 Mo1 Cu1 S3 131.06(4) no
S3 Mo1 Cu1 Mo2 -131.06(4) no
S2 Mo1 Cu1 Mo2 -29.42(3) no
S1 Mo1 Cu1 Mo2 64.75(4) no
C1 Mo1 Cu1 Mo2 96.35(16) no
C5 Mo1 Cu1 Mo2 127.55(11) no
C3 Mo1 Cu1 Mo2 -161.91(14) no
C4 Mo1 Cu1 Mo2 166.42(10) no
Cu2 Mo1 Cu1 Mo2 -68.13(3) no
S3 Mo1 Cu1 Cu2 -62.93(4) no
S2 Mo1 Cu1 Cu2 38.71(3) no
S1 Mo1 Cu1 Cu2 132.88(4) no
C1 Mo1 Cu1 Cu2 164.48(16) no
C5 Mo1 Cu1 Cu2 -164.32(11) no
C3 Mo1 Cu1 Cu2 -93.78(14) no
C4 Mo1 Cu1 Cu2 -125.45(10) no
Mo2 Mo1 Cu1 Cu2 68.13(3) no
S3 Mo1 Cu2 N2 -73.0(2) no
S2 Mo1 Cu2 N2 92.8(2) no
S1 Mo1 Cu2 N2 -174.2(2) no
C1 Mo1 Cu2 N2 60.9(3) no
C2 Mo1 Cu2 N2 35.9(2) no
C5 Mo1 Cu2 N2 -39.1(4) no
C3 Mo1 Cu2 N2 -1.7(2) no
C4 Mo1 Cu2 N2 -35.1(3) no
Cu1 Mo1 Cu2 N2 -138.0(2) no
Mo2 Mo1 Cu2 N2 156.4(2) no
S3 Mo1 Cu2 S2 -165.83(4) no
S1 Mo1 Cu2 S2 92.97(4) no
C1 Mo1 Cu2 S2 -31.97(19) no
C2 Mo1 Cu2 S2 -56.93(11) no
C5 Mo1 Cu2 S2 -131.9(4) no
C3 Mo1 Cu2 S2 -94.54(10) no
C4 Mo1 Cu2 S2 -127.94(12) no
Cu1 Mo1 Cu2 S2 129.21(4) no
Mo2 Mo1 Cu2 S2 63.57(3) no
S2 Mo1 Cu2 S3 165.83(4) no
S1 Mo1 Cu2 S3 -101.20(4) no
C1 Mo1 Cu2 S3 133.86(19) no
C2 Mo1 Cu2 S3 108.90(11) no
C5 Mo1 Cu2 S3 33.9(4) no
C3 Mo1 Cu2 S3 71.29(10) no
C4 Mo1 Cu2 S3 37.89(12) no
Cu1 Mo1 Cu2 S3 -64.96(4) no
Mo2 Mo1 Cu2 S3 -130.60(4) no
S3 Mo1 Cu2 S4 94.58(5) no
S2 Mo1 Cu2 S4 -99.59(4) no
S1 Mo1 Cu2 S4 -6.62(4) no
C1 Mo1 Cu2 S4 -131.56(19) no
C2 Mo1 Cu2 S4 -156.52(11) no
C5 Mo1 Cu2 S4 128.5(4) no
C3 Mo1 Cu2 S4 165.87(10) no
C4 Mo1 Cu2 S4 132.47(12) no
Cu1 Mo1 Cu2 S4 29.62(3) no
Mo2 Mo1 Cu2 S4 -36.02(3) no
S3 Mo1 Cu2 Mo2 130.60(4) no
S2 Mo1 Cu2 Mo2 -63.57(3) no
S1 Mo1 Cu2 Mo2 29.40(3) no
C1 Mo1 Cu2 Mo2 -95.54(19) no
C2 Mo1 Cu2 Mo2 -120.50(10) no
C5 Mo1 Cu2 Mo2 164.5(4) no
C3 Mo1 Cu2 Mo2 -158.11(10) no
C4 Mo1 Cu2 Mo2 168.49(12) no
Cu1 Mo1 Cu2 Mo2 65.640(16) no
S3 Mo1 Cu2 Cu1 64.96(4) no
S2 Mo1 Cu2 Cu1 -129.21(4) no
S1 Mo1 Cu2 Cu1 -36.24(3) no
C1 Mo1 Cu2 Cu1 -161.18(19) no
C2 Mo1 Cu2 Cu1 173.86(10) no
C5 Mo1 Cu2 Cu1 98.9(4) no
C3 Mo1 Cu2 Cu1 136.25(10) no
C4 Mo1 Cu2 Cu1 102.85(12) no
Mo2 Mo1 Cu2 Cu1 -65.640(16) no
S4 Mo2 Cu2 N2 64.68(16) no
C15 Mo2 Cu2 N2 -70.5(2) no
S2 Mo2 Cu2 N2 -99.38(16) no
S1 Mo2 Cu2 N2 166.62(16) no
C14 Mo2 Cu2 N2 -41.28(19) no
C13 Mo2 Cu2 N2 -2.96(19) no
C12 Mo2 Cu2 N2 29.3(2) no
Cu1 Mo2 Cu2 N2 127.91(16) no
Mo1 Mo2 Cu2 N2 -164.15(16) no
S4 Mo2 Cu2 S2 164.06(4) no
C15 Mo2 Cu2 S2 28.84(17) no
S1 Mo2 Cu2 S2 -94.00(4) no
C14 Mo2 Cu2 S2 58.10(11) no
C13 Mo2 Cu2 S2 96.42(11) no
C12 Mo2 Cu2 S2 128.70(14) no
Cu1 Mo2 Cu2 S2 -132.71(3) no
Mo1 Mo2 Cu2 S2 -64.77(3) no
S4 Mo2 Cu2 S3 -93.85(4) no
C15 Mo2 Cu2 S3 130.92(17) no
S2 Mo2 Cu2 S3 102.08(4) no
S1 Mo2 Cu2 S3 8.08(4) no
C14 Mo2 Cu2 S3 160.18(11) no
C13 Mo2 Cu2 S3 -161.49(11) no
C12 Mo2 Cu2 S3 -129.22(14) no
Cu1 Mo2 Cu2 S3 -30.63(3) no
Mo1 Mo2 Cu2 S3 37.31(3) no
C15 Mo2 Cu2 S4 -135.23(17) no
S2 Mo2 Cu2 S4 -164.06(4) no
S1 Mo2 Cu2 S4 101.93(4) no
C14 Mo2 Cu2 S4 -105.97(12) no
C13 Mo2 Cu2 S4 -67.64(11) no
C12 Mo2 Cu2 S4 -35.36(14) no
Cu1 Mo2 Cu2 S4 63.22(4) no
Mo1 Mo2 Cu2 S4 131.16(3) no
S4 Mo2 Cu2 Mo1 -131.16(3) no
C15 Mo2 Cu2 Mo1 93.61(17) no
S2 Mo2 Cu2 Mo1 64.77(3) no
S1 Mo2 Cu2 Mo1 -29.23(3) no
C14 Mo2 Cu2 Mo1 122.87(11) no
C13 Mo2 Cu2 Mo1 161.19(10) no
C12 Mo2 Cu2 Mo1 -166.53(14) no
Cu1 Mo2 Cu2 Mo1 -67.94(2) no
S4 Mo2 Cu2 Cu1 -63.22(4) no
C15 Mo2 Cu2 Cu1 161.55(17) no
S2 Mo2 Cu2 Cu1 132.71(3) no
S1 Mo2 Cu2 Cu1 38.71(3) no
C14 Mo2 Cu2 Cu1 -169.19(11) no
C13 Mo2 Cu2 Cu1 -130.87(10) no
C12 Mo2 Cu2 Cu1 -98.59(14) no
Mo1 Mo2 Cu2 Cu1 67.94(2) no
N1 Cu1 Cu2 N2 24.6(2) no
S1 Cu1 Cu2 N2 -169.45(14) no
S4 Cu1 Cu2 N2 -65.92(14) no
S3 Cu1 Cu2 N2 89.61(15) no
Mo2 Cu1 Cu2 N2 -129.64(14) no
Mo1 Cu1 Cu2 N2 153.53(14) no
N1 Cu1 Cu2 S2 -168.79(14) no
S1 Cu1 Cu2 S2 -2.83(4) no
S4 Cu1 Cu2 S2 100.69(4) no
S3 Cu1 Cu2 S2 -103.77(4) no
Mo2 Cu1 Cu2 S2 36.98(3) no
Mo1 Cu1 Cu2 S2 -39.85(3) no
N1 Cu1 Cu2 S3 -65.02(14) no
S1 Cu1 Cu2 S3 100.94(5) no
S4 Cu1 Cu2 S3 -155.54(5) no
Mo2 Cu1 Cu2 S3 140.75(4) no
Mo1 Cu1 Cu2 S3 63.92(4) no
N1 Cu1 Cu2 S4 90.52(14) no
S1 Cu1 Cu2 S4 -103.52(5) no
S3 Cu1 Cu2 S4 155.54(5) no
Mo2 Cu1 Cu2 S4 -63.71(3) no
Mo1 Cu1 Cu2 S4 -140.54(4) no
N1 Cu1 Cu2 Mo1 -128.94(14) no
S1 Cu1 Cu2 Mo1 37.02(3) no
S4 Cu1 Cu2 Mo1 140.54(4) no
S3 Cu1 Cu2 Mo1 -63.92(4) no
Mo2 Cu1 Cu2 Mo1 76.83(2) no
N1 Cu1 Cu2 Mo2 154.23(14) no
S1 Cu1 Cu2 Mo2 -39.81(3) no
S4 Cu1 Cu2 Mo2 63.71(3) no
S3 Cu1 Cu2 Mo2 -140.75(4) no
Mo1 Cu1 Cu2 Mo2 -76.83(2) no
N1 Cu1 S1 Mo2 -149.17(11) no
S4 Cu1 S1 Mo2 -11.88(4) no
S3 Cu1 S1 Mo2 92.35(4) no
Mo1 Cu1 S1 Mo2 79.83(3) no
Cu2 Cu1 S1 Mo2 41.61(3) no
N1 Cu1 S1 Mo1 131.00(11) no
S4 Cu1 S1 Mo1 -91.71(4) no
S3 Cu1 S1 Mo1 12.51(3) no
Mo2 Cu1 S1 Mo1 -79.83(3) no
Cu2 Cu1 S1 Mo1 -38.22(3) no
S4 Mo2 S1 Cu1 12.43(4) no
C15 Mo2 S1 Cu1 163.09(10) no
S2 Mo2 S1 Cu1 -98.24(4) no
C11 Mo2 S1 Cu1 129.44(10) no
C14 Mo2 S1 Cu1 168.89(13) no
C13 Mo2 S1 Cu1 118.21(16) no
C12 Mo2 S1 Cu1 104.16(11) no
Cu2 Mo2 S1 Cu1 -45.72(3) no
Mo1 Mo2 S1 Cu1 -77.20(3) no
S4 Mo2 S1 Mo1 89.63(4) no
C15 Mo2 S1 Mo1 -119.71(10) no
S2 Mo2 S1 Mo1 -21.04(3) no
C11 Mo2 S1 Mo1 -153.35(10) no
C14 Mo2 S1 Mo1 -113.91(13) no
C13 Mo2 S1 Mo1 -164.59(16) no
C12 Mo2 S1 Mo1 -178.64(10) no
Cu1 Mo2 S1 Mo1 77.20(3) no
Cu2 Mo2 S1 Mo1 31.49(3) no
S3 Mo1 S1 Cu1 -13.67(4) no
S2 Mo1 S1 Cu1 96.53(4) no
C1 Mo1 S1 Cu1 -161.37(10) no
C2 Mo1 S1 Cu1 -171.37(12) no
C5 Mo1 S1 Cu1 -126.89(10) no
C3 Mo1 S1 Cu1 -124.54(16) no
C4 Mo1 S1 Cu1 -104.07(10) no
Cu2 Mo1 S1 Cu1 43.12(3) no
Mo2 Mo1 S1 Cu1 75.48(3) no
S3 Mo1 S1 Mo2 -89.16(3) no
S2 Mo1 S1 Mo2 21.05(3) no
C1 Mo1 S1 Mo2 123.14(10) no
C2 Mo1 S1 Mo2 113.15(12) no
C5 Mo1 S1 Mo2 157.63(10) no
C3 Mo1 S1 Mo2 159.97(16) no
C4 Mo1 S1 Mo2 -179.55(10) no
Cu2 Mo1 S1 Mo2 -32.36(3) no
Cu1 Mo1 S1 Mo2 -75.48(3) no
N2 Cu2 S2 Mo1 -148.82(11) no
S3 Cu2 S2 Mo1 -11.53(4) no
S4 Cu2 S2 Mo1 92.33(4) no
Mo2 Cu2 S2 Mo1 79.77(3) no
Cu1 Cu2 S2 Mo1 41.57(3) no
N2 Cu2 S2 Mo2 131.41(11) no
S3 Cu2 S2 Mo2 -91.30(4) no
S4 Cu2 S2 Mo2 12.55(3) no
Mo1 Cu2 S2 Mo2 -79.77(3) no
Cu1 Cu2 S2 Mo2 -38.21(3) no
S3 Mo1 S2 Cu2 12.01(4) no
S1 Mo1 S2 Cu2 -98.69(4) no
C1 Mo1 S2 Cu2 164.23(10) no
C2 Mo1 S2 Cu2 132.48(10) no
C5 Mo1 S2 Cu2 164.66(14) no
C3 Mo1 S2 Cu2 104.31(10) no
C4 Mo1 S2 Cu2 111.42(14) no
Cu1 Mo1 S2 Cu2 -45.90(3) no
Mo2 Mo1 S2 Cu2 -77.63(4) no
S3 Mo1 S2 Mo2 89.65(4) no
S1 Mo1 S2 Mo2 -21.05(3) no
C1 Mo1 S2 Mo2 -118.14(10) no
C2 Mo1 S2 Mo2 -149.88(10) no
C5 Mo1 S2 Mo2 -117.70(14) no
C3 Mo1 S2 Mo2 -178.05(9) no
C4 Mo1 S2 Mo2 -170.94(14) no
Cu2 Mo1 S2 Mo2 77.63(4) no
Cu1 Mo1 S2 Mo2 31.73(3) no
S4 Mo2 S2 Cu2 -13.80(4) no
C15 Mo2 S2 Cu2 -163.97(10) no
S1 Mo2 S2 Cu2 96.71(4) no
C11 Mo2 S2 Cu2 -168.90(13) no
C14 Mo2 S2 Cu2 -130.64(11) no
C13 Mo2 S2 Cu2 -105.41(10) no
C12 Mo2 S2 Cu2 -118.67(16) no
Cu1 Mo2 S2 Cu2 43.15(3) no
Mo1 Mo2 S2 Cu2 75.65(3) no
S4 Mo2 S2 Mo1 -89.45(4) no
C15 Mo2 S2 Mo1 120.38(10) no
S1 Mo2 S2 Mo1 21.07(3) no
C11 Mo2 S2 Mo1 115.45(13) no
C14 Mo2 S2 Mo1 153.71(10) no
C13 Mo2 S2 Mo1 178.94(10) no
C12 Mo2 S2 Mo1 165.68(16) no
Cu1 Mo2 S2 Mo1 -32.50(3) no
Cu2 Mo2 S2 Mo1 -75.65(3) no
S2 Mo1 S3 Cu2 -11.62(4) no
S1 Mo1 S3 Cu2 94.58(3) no
C1 Mo1 S3 Cu2 -144.26(16) no
C2 Mo1 S3 Cu2 -105.45(11) no
C5 Mo1 S3 Cu2 -171.43(10) no
C3 Mo1 S3 Cu2 -117.72(9) no
C4 Mo1 S3 Cu2 -152.16(9) no
Cu1 Mo1 S3 Cu2 81.68(3) no
Mo2 Mo1 S3 Cu2 41.47(3) no
S2 Mo1 S3 Cu1 -93.30(4) no
S1 Mo1 S3 Cu1 12.90(3) no
C1 Mo1 S3 Cu1 134.06(16) no
C2 Mo1 S3 Cu1 172.87(11) no
C5 Mo1 S3 Cu1 106.89(10) no
C3 Mo1 S3 Cu1 160.60(9) no
C4 Mo1 S3 Cu1 126.16(9) no
Cu2 Mo1 S3 Cu1 -81.68(3) no
Mo2 Mo1 S3 Cu1 -40.21(2) no
N2 Cu2 S3 Mo1 151.90(11) no
S2 Cu2 S3 Mo1 12.02(4) no
S4 Cu2 S3 Mo1 -94.63(4) no
Mo2 Cu2 S3 Mo1 -43.43(3) no
Cu1 Cu2 S3 Mo1 -75.84(3) no
N2 Cu2 S3 Cu1 -132.27(11) no
S2 Cu2 S3 Cu1 87.86(4) no
S4 Cu2 S3 Cu1 -18.79(3) no
Mo1 Cu2 S3 Cu1 75.84(3) no
Mo2 Cu2 S3 Cu1 32.41(3) no
N1 Cu1 S3 Mo1 -142.08(10) no
S1 Cu1 S3 Mo1 -13.18(4) no
S4 Cu1 S3 Mo1 95.68(4) no
Mo2 Cu1 S3 Mo1 43.06(3) no
Cu2 Cu1 S3 Mo1 76.16(3) no
N1 Cu1 S3 Cu2 141.77(10) no
S1 Cu1 S3 Cu2 -89.33(4) no
S4 Cu1 S3 Cu2 19.53(4) no
Mo2 Cu1 S3 Cu2 -33.10(3) no
Mo1 Cu1 S3 Cu2 -76.16(3) no
C15 Mo2 S4 Cu1 -139.52(17) no
S2 Mo2 S4 Cu1 94.27(4) no
S1 Mo2 S4 Cu1 -12.02(4) no
C11 Mo2 S4 Cu1 -106.19(11) no
C14 Mo2 S4 Cu1 -172.79(11) no
C13 Mo2 S4 Cu1 -156.76(10) no
C12 Mo2 S4 Cu1 -122.36(10) no
Cu2 Mo2 S4 Cu1 81.32(3) no
Mo1 Mo2 S4 Cu1 41.18(3) no
C15 Mo2 S4 Cu2 139.16(17) no
S2 Mo2 S4 Cu2 12.95(4) no
S1 Mo2 S4 Cu2 -93.34(4) no
C11 Mo2 S4 Cu2 172.49(11) no
C14 Mo2 S4 Cu2 105.89(11) no
C13 Mo2 S4 Cu2 121.92(10) no
C12 Mo2 S4 Cu2 156.32(10) no
Cu1 Mo2 S4 Cu2 -81.32(3) no
Mo1 Mo2 S4 Cu2 -40.14(3) no
N1 Cu1 S4 Mo2 151.76(11) no
S1 Cu1 S4 Mo2 12.40(4) no
S3 Cu1 S4 Mo2 -94.79(4) no
Mo1 Cu1 S4 Mo2 -43.34(3) no
Cu2 Cu1 S4 Mo2 -76.02(3) no
N1 Cu1 S4 Cu2 -132.23(11) no
S1 Cu1 S4 Cu2 88.42(4) no
S3 Cu1 S4 Cu2 -18.77(3) no
Mo2 Cu1 S4 Cu2 76.02(3) no
Mo1 Cu1 S4 Cu2 32.68(3) no
N2 Cu2 S4 Mo2 -142.78(10) no
S2 Cu2 S4 Mo2 -13.22(4) no
S3 Cu2 S4 Mo2 95.42(4) no
Mo1 Cu2 S4 Mo2 42.85(3) no
Cu1 Cu2 S4 Mo2 75.98(3) no
N2 Cu2 S4 Cu1 141.24(10) no
S2 Cu2 S4 Cu1 -89.20(4) no
S3 Cu2 S4 Cu1 19.44(4) no
Mo1 Cu2 S4 Cu1 -33.13(3) no
Mo2 Cu2 S4 Cu1 -75.98(3) no
S1 Cu1 N1 C21 -52.2(3) no
S4 Cu1 N1 C21 175.2(2) no
S3 Cu1 N1 C21 65.3(3) no
Mo2 Cu1 N1 C21 -126.4(3) no
Mo1 Cu1 N1 C21 18.4(4) no
Cu2 Cu1 N1 C21 111.5(3) no
S2 Cu2 N2 C27 -66.7(3) no
S3 Cu2 N2 C27 160.5(2) no
S4 Cu2 N2 C27 50.8(3) no
Mo1 Cu2 N2 C27 -141.9(2) no
Mo2 Cu2 N2 C27 4.4(3) no
Cu1 Cu2 N2 C27 97.6(3) no
S3 Mo1 C1 C5 -46.6(3) no
S2 Mo1 C1 C5 179.5(2) no
S1 Mo1 C1 C5 78.0(2) no
C2 Mo1 C1 C5 -115.5(3) no
C3 Mo1 C1 C5 -78.3(2) no
C4 Mo1 C1 C5 -37.4(2) no
Cu2 Mo1 C1 C5 -155.26(18) no
Cu1 Mo1 C1 C5 53.6(3) no
Mo2 Mo1 C1 C5 126.9(2) no
S3 Mo1 C1 C2 68.9(3) no
S2 Mo1 C1 C2 -65.0(2) no
S1 Mo1 C1 C2 -166.5(2) no
C5 Mo1 C1 C2 115.5(3) no
C3 Mo1 C1 C2 37.2(2) no
C4 Mo1 C1 C2 78.1(2) no
Cu2 Mo1 C1 C2 -39.8(3) no
Cu1 Mo1 C1 C2 169.07(16) no
Mo2 Mo1 C1 C2 -117.6(2) no
S3 Mo1 C1 C6 -168.7(3) no
S2 Mo1 C1 C6 57.4(4) no
S1 Mo1 C1 C6 -44.1(4) no
C2 Mo1 C1 C6 122.4(5) no
C5 Mo1 C1 C6 -122.1(5) no
C3 Mo1 C1 C6 159.6(4) no
C4 Mo1 C1 C6 -159.5(4) no
Cu2 Mo1 C1 C6 82.6(4) no
Cu1 Mo1 C1 C6 -68.5(4) no
Mo2 Mo1 C1 C6 4.8(4) no
C5 C1 C2 C3 -0.2(4) no
C6 C1 C2 C3 174.3(4) no
Mo1 C1 C2 C3 -65.3(2) no
C5 C1 C2 C7 -172.8(3) no
C6 C1 C2 C7 1.8(6) no
Mo1 C1 C2 C7 122.1(4) no
C5 C1 C2 Mo1 65.1(2) no
C6 C1 C2 Mo1 -120.3(4) no
S3 Mo1 C2 C3 -21.8(2) no
S2 Mo1 C2 C3 -127.5(2) no
S1 Mo1 C2 C3 133.19(19) no
C1 Mo1 C2 C3 115.8(3) no
C5 Mo1 C2 C3 78.1(2) no
C4 Mo1 C2 C3 36.8(2) no
Cu2 Mo1 C2 C3 -85.8(2) no
Mo2 Mo1 C2 C3 -158.04(17) no
S3 Mo1 C2 C1 -137.6(2) no
S2 Mo1 C2 C1 116.7(2) no
S1 Mo1 C2 C1 17.4(3) no
C5 Mo1 C2 C1 -37.7(2) no
C3 Mo1 C2 C1 -115.8(3) no
C4 Mo1 C2 C1 -79.0(2) no
Cu2 Mo1 C2 C1 158.43(19) no
Mo2 Mo1 C2 C1 86.2(2) no
S3 Mo1 C2 C7 99.7(3) no
S2 Mo1 C2 C7 -5.9(3) no
S1 Mo1 C2 C7 -105.3(3) no
C1 Mo1 C2 C7 -122.7(4) no
C5 Mo1 C2 C7 -160.4(4) no
C3 Mo1 C2 C7 121.5(4) no
C4 Mo1 C2 C7 158.3(4) no
Cu2 Mo1 C2 C7 35.8(4) no
Mo2 Mo1 C2 C7 -36.5(4) no
C1 C2 C3 C4 -0.4(4) no
C7 C2 C3 C4 172.3(3) no
Mo1 C2 C3 C4 -64.4(2) no
C1 C2 C3 C8 -176.9(3) no
C7 C2 C3 C8 -4.1(6) no
Mo1 C2 C3 C8 119.1(4) no
C1 C2 C3 Mo1 64.0(2) no
C7 C2 C3 Mo1 -123.2(4) no
S3 Mo1 C3 C2 161.3(2) no
S2 Mo1 C3 C2 55.4(2) no
S1 Mo1 C3 C2 -82.3(3) no
C1 Mo1 C3 C2 -37.7(2) no
C5 Mo1 C3 C2 -79.6(2) no
C4 Mo1 C3 C2 -116.6(3) no
Cu2 Mo1 C3 C2 110.5(2) no
Cu1 Mo1 C3 C2 -173.40(17) no
Mo2 Mo1 C3 C2 51.3(4) no
S3 Mo1 C3 C4 -82.1(2) no
S2 Mo1 C3 C4 171.97(19) no
S1 Mo1 C3 C4 34.3(3) no
C1 Mo1 C3 C4 78.8(2) no
C2 Mo1 C3 C4 116.6(3) no
C5 Mo1 C3 C4 37.0(2) no
Cu2 Mo1 C3 C4 -132.87(19) no
Cu1 Mo1 C3 C4 -56.8(3) no
Mo2 Mo1 C3 C4 167.85(19) no
S3 Mo1 C3 C8 40.3(3) no
S2 Mo1 C3 C8 -65.6(3) no
S1 Mo1 C3 C8 156.7(3) no
C1 Mo1 C3 C8 -158.7(4) no
C2 Mo1 C3 C8 -121.0(4) no
C5 Mo1 C3 C8 159.4(4) no
C4 Mo1 C3 C8 122.4(4) no
Cu2 Mo1 C3 C8 -10.5(3) no
Cu1 Mo1 C3 C8 65.6(4) no
Mo2 Mo1 C3 C8 -69.7(4) no
C2 C3 C4 C5 0.9(4) no
C8 C3 C4 C5 177.3(3) no
Mo1 C3 C4 C5 -62.3(2) no
C2 C3 C4 C9 -174.8(3) no
C8 C3 C4 C9 1.7(6) no
Mo1 C3 C4 C9 122.0(4) no
C2 C3 C4 Mo1 63.2(2) no
C8 C3 C4 Mo1 -120.3(4) no
S3 Mo1 C4 C3 95.3(2) no
S2 Mo1 C4 C3 -12.1(3) no
S1 Mo1 C4 C3 -159.38(18) no
C1 Mo1 C4 C3 -79.0(2) no
C2 Mo1 C4 C3 -37.1(2) no
C5 Mo1 C4 C3 -116.8(3) no
Cu2 Mo1 C4 C3 64.9(2) no
Cu1 Mo1 C4 C3 143.21(19) no
Mo2 Mo1 C4 C3 -160.9(3) no
S3 Mo1 C4 C5 -148.0(2) no
S2 Mo1 C4 C5 104.7(2) no
S1 Mo1 C4 C5 -42.6(2) no
C1 Mo1 C4 C5 37.8(2) no
C2 Mo1 C4 C5 79.7(2) no
C3 Mo1 C4 C5 116.8(3) no
Cu2 Mo1 C4 C5 -178.30(17) no
Cu1 Mo1 C4 C5 -100.0(2) no
Mo2 Mo1 C4 C5 -44.1(5) no
S3 Mo1 C4 C9 -26.9(3) no
S2 Mo1 C4 C9 -134.2(3) no
S1 Mo1 C4 C9 78.5(3) no
C1 Mo1 C4 C9 158.9(4) no
C2 Mo1 C4 C9 -159.2(4) no
C5 Mo1 C4 C9 121.1(4) no
C3 Mo1 C4 C9 -122.1(4) no
Cu2 Mo1 C4 C9 -57.2(4) no
Cu1 Mo1 C4 C9 21.1(4) no
Mo2 Mo1 C4 C9 77.0(5) no
C2 C1 C5 C4 0.8(4) no
C6 C1 C5 C4 -173.8(4) no
Mo1 C1 C5 C4 65.9(2) no
C2 C1 C5 C10 172.5(4) no
C6 C1 C5 C10 -2.0(6) no
Mo1 C1 C5 C10 -122.4(4) no
C2 C1 C5 Mo1 -65.1(3) no
C6 C1 C5 Mo1 120.3(4) no
C3 C4 C5 C1 -1.0(4) no
C9 C4 C5 C1 174.6(3) no
Mo1 C4 C5 C1 -64.2(2) no
C3 C4 C5 C10 -172.8(4) no
C9 C4 C5 C10 2.8(6) no
Mo1 C4 C5 C10 124.0(4) no
C3 C4 C5 Mo1 63.2(2) no
C9 C4 C5 Mo1 -121.2(4) no
S3 Mo1 C5 C1 150.57(19) no
S2 Mo1 C5 C1 -0.7(3) no
S1 Mo1 C5 C1 -102.6(2) no
C2 Mo1 C5 C1 37.7(2) no
C3 Mo1 C5 C1 78.9(2) no
C4 Mo1 C5 C1 115.6(3) no
Cu2 Mo1 C5 C1 120.8(4) no
Cu1 Mo1 C5 C1 -147.03(19) no
Mo2 Mo1 C5 C1 -77.8(2) no
S3 Mo1 C5 C4 35.0(2) no
S2 Mo1 C5 C4 -116.3(2) no
S1 Mo1 C5 C4 141.8(2) no
C1 Mo1 C5 C4 -115.6(3) no
C2 Mo1 C5 C4 -77.9(2) no
C3 Mo1 C5 C4 -36.7(2) no
Cu2 Mo1 C5 C4 5.3(5) no
Cu1 Mo1 C5 C4 97.4(2) no
Mo2 Mo1 C5 C4 166.55(16) no
S3 Mo1 C5 C10 -87.9(4) no
S2 Mo1 C5 C10 120.8(3) no
S1 Mo1 C5 C10 18.9(4) no
C1 Mo1 C5 C10 121.5(5) no
C2 Mo1 C5 C10 159.3(4) no
C3 Mo1 C5 C10 -159.5(4) no
C4 Mo1 C5 C10 -122.9(5) no
Cu2 Mo1 C5 C10 -117.6(4) no
Cu1 Mo1 C5 C10 -25.5(4) no
Mo2 Mo1 C5 C10 43.7(4) no
S4 Mo2 C11 C12 -29.2(3) no
C15 Mo2 C11 C12 115.5(3) no
S2 Mo2 C11 C12 123.9(2) no
S1 Mo2 C11 C12 -135.5(2) no
C14 Mo2 C11 C12 77.6(2) no
C13 Mo2 C11 C12 36.5(2) no
Cu1 Mo2 C11 C12 -91.8(2) no
Mo1 Mo2 C11 C12 -163.80(18) no
S4 Mo2 C11 C15 -144.6(2) no
S2 Mo2 C11 C15 8.4(3) no
S1 Mo2 C11 C15 109.0(2) no
C14 Mo2 C11 C15 -37.9(2) no
C13 Mo2 C11 C15 -78.9(2) no
C12 Mo2 C11 C15 -115.5(3) no
Cu1 Mo2 C11 C15 152.72(19) no
Mo1 Mo2 C11 C15 80.7(2) no
S4 Mo2 C11 C16 94.4(4) no
C15 Mo2 C11 C16 -121.0(5) no
S2 Mo2 C11 C16 -112.5(4) no
S1 Mo2 C11 C16 -12.0(4) no
C14 Mo2 C11 C16 -158.9(4) no
C13 Mo2 C11 C16 160.1(4) no
C12 Mo2 C11 C16 123.5(5) no
Cu1 Mo2 C11 C16 31.7(4) no
Mo1 Mo2 C11 C16 -40.3(4) no
C15 C11 C12 C13 0.6(4) no
C16 C11 C12 C13 171.8(4) no
Mo2 C11 C12 C13 -63.5(3) no
C15 C11 C12 C17 -174.6(4) no
C16 C11 C12 C17 -3.4(6) no
Mo2 C11 C12 C17 121.3(4) no
C15 C11 C12 Mo2 64.1(3) no
C16 C11 C12 Mo2 -124.7(4) no
S4 Mo2 C12 C13 -89.1(2) no
C15 Mo2 C12 C13 78.7(3) no
S2 Mo2 C12 C13 22.6(3) no
S1 Mo2 C12 C13 165.1(2) no
C11 Mo2 C12 C13 116.7(3) no
C14 Mo2 C12 C13 36.7(2) no
Cu1 Mo2 C12 C13 -138.1(2) no
Cu2 Mo2 C12 C13 -60.2(3) no
Mo1 Mo2 C12 C13 161.4(3) no
S4 Mo2 C12 C11 154.2(2) no
C15 Mo2 C12 C11 -38.1(2) no
S2 Mo2 C12 C11 -94.1(3) no
S1 Mo2 C12 C11 48.4(2) no
C14 Mo2 C12 C11 -80.0(3) no
C13 Mo2 C12 C11 -116.7(3) no
Cu1 Mo2 C12 C11 105.2(2) no
Cu2 Mo2 C12 C11 -176.89(18) no
Mo1 Mo2 C12 C11 44.7(5) no
S4 Mo2 C12 C17 33.6(4) no
C15 Mo2 C12 C17 -158.6(4) no
S2 Mo2 C12 C17 145.3(3) no
S1 Mo2 C12 C17 -72.2(4) no
C11 Mo2 C12 C17 -120.6(5) no
C14 Mo2 C12 C17 159.4(4) no
C13 Mo2 C12 C17 122.7(5) no
Cu1 Mo2 C12 C17 -15.3(4) no
Cu2 Mo2 C12 C17 62.5(4) no
Mo1 Mo2 C12 C17 -75.9(5) no
C11 C12 C13 C14 -0.5(4) no
C17 C12 C13 C14 174.7(4) no
Mo2 C12 C13 C14 -62.6(3) no
C11 C12 C13 C18 -175.3(4) no
C17 C12 C13 C18 -0.1(6) no
Mo2 C12 C13 C18 122.6(4) no
C11 C12 C13 Mo2 62.1(3) no
C17 C12 C13 Mo2 -122.7(4) no
S4 Mo2 C13 C14 -154.4(2) no
C15 Mo2 C13 C14 38.0(2) no
S2 Mo2 C13 C14 -48.3(2) no
S1 Mo2 C13 C14 93.4(3) no
C11 Mo2 C13 C14 80.1(3) no
C12 Mo2 C13 C14 117.2(3) no
Cu1 Mo2 C13 C14 178.16(18) no
Cu2 Mo2 C13 C14 -103.8(2) no
Mo1 Mo2 C13 C14 -45.7(4) no
S4 Mo2 C13 C12 88.4(2) no
C15 Mo2 C13 C12 -79.2(3) no
S2 Mo2 C13 C12 -165.5(2) no
S1 Mo2 C13 C12 -23.8(3) no
C11 Mo2 C13 C12 -37.1(2) no
C14 Mo2 C13 C12 -117.2(3) no
Cu1 Mo2 C13 C12 61.0(3) no
Cu2 Mo2 C13 C12 139.0(2) no
Mo1 Mo2 C13 C12 -162.9(2) no
S4 Mo2 C13 C18 -32.8(3) no
C15 Mo2 C13 C18 159.6(4) no
S2 Mo2 C13 C18 73.3(4) no
S1 Mo2 C13 C18 -144.9(3) no
C11 Mo2 C13 C18 -158.2(4) no
C14 Mo2 C13 C18 121.6(5) no
C12 Mo2 C13 C18 -121.2(5) no
Cu1 Mo2 C13 C18 -60.2(4) no
Cu2 Mo2 C13 C18 17.8(4) no
Mo1 Mo2 C13 C18 75.9(5) no
C12 C13 C14 C15 0.1(4) no
C18 C13 C14 C15 174.9(4) no
Mo2 C13 C14 C15 -63.8(2) no
C12 C13 C14 C19 -173.8(4) no
C18 C13 C14 C19 1.0(6) no
Mo2 C13 C14 C19 122.3(4) no
C12 C13 C14 Mo2 63.9(3) no
C18 C13 C14 Mo2 -121.4(4) no
S4 Mo2 C14 C13 29.0(3) no
C15 Mo2 C14 C13 -115.5(3) no
S2 Mo2 C14 C13 135.0(2) no
S1 Mo2 C14 C13 -125.5(2) no
C11 Mo2 C14 C13 -77.5(2) no
C12 Mo2 C14 C13 -36.3(2) no
Cu2 Mo2 C14 C13 93.1(2) no
Mo1 Mo2 C14 C13 162.39(18) no
S4 Mo2 C14 C15 144.5(2) no
S2 Mo2 C14 C15 -109.5(2) no
S1 Mo2 C14 C15 -10.0(3) no
C11 Mo2 C14 C15 38.0(2) no
C13 Mo2 C14 C15 115.5(3) no
C12 Mo2 C14 C15 79.2(2) no
Cu2 Mo2 C14 C15 -151.31(19) no
Mo1 Mo2 C14 C15 -82.1(2) no
S4 Mo2 C14 C19 -94.2(4) no
C15 Mo2 C14 C19 121.3(5) no
S2 Mo2 C14 C19 11.8(4) no
S1 Mo2 C14 C19 111.3(4) no
C11 Mo2 C14 C19 159.3(4) no
C13 Mo2 C14 C19 -123.2(5) no
C12 Mo2 C14 C19 -159.5(4) no
Cu2 Mo2 C14 C19 -30.0(4) no
Mo1 Mo2 C14 C19 39.2(4) no
C13 C14 C15 C11 0.2(4) no
C19 C14 C15 C11 174.1(4) no
Mo2 C14 C15 C11 -65.6(3) no
C13 C14 C15 C20 -172.8(4) no
C19 C14 C15 C20 1.1(6) no
Mo2 C14 C15 C20 121.4(4) no
C13 C14 C15 Mo2 65.8(3) no
C19 C14 C15 Mo2 -120.3(4) no
C12 C11 C15 C14 -0.5(4) no
C16 C11 C15 C14 -171.8(4) no
Mo2 C11 C15 C14 65.8(3) no
C12 C11 C15 C20 172.5(4) no
C16 C11 C15 C20 1.3(6) no
Mo2 C11 C15 C20 -121.1(4) no
C12 C11 C15 Mo2 -66.3(3) no
C16 C11 C15 Mo2 122.4(4) no
S4 Mo2 C15 C14 -57.6(3) no
S2 Mo2 C15 C14 71.2(2) no
S1 Mo2 C15 C14 172.6(2) no
C11 Mo2 C15 C14 -115.1(3) no
C13 Mo2 C15 C14 -37.2(2) no
C12 Mo2 C15 C14 -77.8(2) no
Cu1 Mo2 C15 C14 -162.62(17) no
Cu2 Mo2 C15 C14 48.8(3) no
Mo1 Mo2 C15 C14 121.6(2) no
S4 Mo2 C15 C11 57.5(3) no
S2 Mo2 C15 C11 -173.7(2) no
S1 Mo2 C15 C11 -72.2(2) no
C14 Mo2 C15 C11 115.1(3) no
C13 Mo2 C15 C11 77.9(2) no
C12 Mo2 C15 C11 37.3(2) no
Cu1 Mo2 C15 C11 -47.5(3) no
Cu2 Mo2 C15 C11 163.93(17) no
Mo1 Mo2 C15 C11 -123.3(2) no
S4 Mo2 C15 C20 179.8(3) no
S2 Mo2 C15 C20 -51.5(4) no
S1 Mo2 C15 C20 50.0(4) no
C11 Mo2 C15 C20 122.3(5) no
C14 Mo2 C15 C20 -122.6(5) no
C13 Mo2 C15 C20 -159.8(4) no
C12 Mo2 C15 C20 159.5(4) no
Cu1 Mo2 C15 C20 74.8(4) no
Cu2 Mo2 C15 C20 -73.8(4) no
Mo1 Mo2 C15 C20 -1.0(4) no
Cu1 N1 C21 C26 79.0(4) no
Cu1 N1 C21 C22 -99.7(4) no
C26 C21 C22 C23 1.3(6) no
N1 C21 C22 C23 179.9(4) no
C21 C22 C23 C24 -1.3(7) no
C22 C23 C24 C25 0.4(9) no
C23 C24 C25 C26 0.6(9) no
C24 C25 C26 C21 -0.7(8) no
C22 C21 C26 C25 -0.3(7) no
N1 C21 C26 C25 -178.9(4) no
Cu2 N2 C27 C32 83.0(4) no
Cu2 N2 C27 C28 -96.1(4) no
C32 C27 C28 C29 -0.2(6) no
N2 C27 C28 C29 178.9(4) no
C27 C28 C29 C30 -0.1(7) no
C28 C29 C30 C31 0.6(7) no
C29 C30 C31 C32 -0.9(7) no
C28 C27 C32 C31 -0.1(6) no
N2 C27 C32 C31 -179.2(4) no
C30 C31 C32 C27 0.7(6) no
C38 C33 C34 C35 0.0 no
N3 C33 C34 C35 -179.4(9) no
C33 C34 C35 C36 0.0 no
C34 C35 C36 C37 0.0 no
C35 C36 C37 C38 0.0 no
C36 C37 C38 C33 0.0 no
C34 C33 C38 C37 0.0 no
N3 C33 C38 C37 179.4(9) no
